data_1516009
loop_
_publ_author_name
'Liu, Yue'
'Ma, JiangHao'
'Zhao, Qian'
'Liao, ChunRu'
'Ding, LiQin'
'Chen, LiXia'
'Zhao, Feng'
'Qiu, Feng'

_publ_section_title
;
 Guaiane-type sesquiterpenes from Curcuma phaeocaulis and their inhibitory
 effects on nitric oxide production.
;
_journal_issue 6
_journal_name_full 'Journal of natural products'
_journal_page_first 1150
_journal_page_last 1156
_journal_paper_doi 10.1021/np400202f
_journal_volume 76
_journal_year 2013
_chemical_absolute_configuration unk
_chemical_formula_moiety 'C15 H20 O5'
_chemical_formula_sum 'C15 H20 O5'
_chemical_formula_weight 280.31
_chemical_melting_point ?
_chemical_name_systematic
; 
 ? 
;
_space_group_IT_number 19
_symmetry_cell_setting orthorhombic
_symmetry_space_group_name_Hall 'P 2ac 2ab'
_symmetry_space_group_name_H-M 'P 21 21 21'
_atom_sites_solution_hydrogens geom
_atom_sites_solution_primary direct
_atom_sites_solution_secondary difmap
_audit_creation_method SHELXL-97
_cell_angle_alpha 90.00
_cell_angle_beta 90.00
_cell_angle_gamma 90.00
_cell_formula_units_Z 4
_cell_length_a 7.2956(15)
_cell_length_b 10.729(2)
_cell_length_c 18.181(4)
_cell_measurement_reflns_used 3246
_cell_measurement_temperature 298(2)
_cell_measurement_theta_max 27.44
_cell_measurement_theta_min 3.01
_cell_volume 1423.1(5)
_computing_cell_refinement Process-auto
_computing_data_collection Process-auto
_computing_data_reduction Process-auto
_computing_molecular_graphics SHELXP-97
_computing_publication_material SHELXTL
_computing_structure_refinement 'SHELXL-97 (Sheldrick, 1997)'
_computing_structure_solution 'SHELXS-97 (Sheldrick, 1990)'
_diffrn_ambient_temperature 298(2)
_diffrn_detector_area_resol_mean 10.0
_diffrn_measured_fraction_theta_full 0.998
_diffrn_measured_fraction_theta_max 0.998
_diffrn_measurement_device_type 'Rigaku RAXIS-RAPID'
_diffrn_measurement_method omega-scan
_diffrn_radiation_monochromator graphite
_diffrn_radiation_source 'fine-focus sealed tube'
_diffrn_radiation_type MoK\a
_diffrn_radiation_wavelength 0.71073
_diffrn_reflns_av_R_equivalents 0.0406
_diffrn_reflns_av_sigmaI/netI 0.0325
_diffrn_reflns_limit_h_max 9
_diffrn_reflns_limit_h_min -8
_diffrn_reflns_limit_k_max 12
_diffrn_reflns_limit_k_min -13
_diffrn_reflns_limit_l_max 23
_diffrn_reflns_limit_l_min -23
_diffrn_reflns_number 13785
_diffrn_reflns_theta_full 27.44
_diffrn_reflns_theta_max 27.44
_diffrn_reflns_theta_min 3.01
_diffrn_standards_decay_% 0
_diffrn_standards_interval_count 0
_diffrn_standards_interval_time 0
_diffrn_standards_number 0
_exptl_absorpt_coefficient_mu 0.098
_exptl_absorpt_correction_T_max 0.9818
_exptl_absorpt_correction_T_min 0.9657
_exptl_absorpt_correction_type empirical
_exptl_absorpt_process_details SADABS
_exptl_crystal_colour colourless
_exptl_crystal_density_diffrn 1.308
_exptl_crystal_density_meas ?
_exptl_crystal_density_method 'not measured'
_exptl_crystal_description block
_exptl_crystal_F_000 600
_exptl_crystal_size_max 0.36
_exptl_crystal_size_mid 0.30
_exptl_crystal_size_min 0.26
_refine_diff_density_max 0.178
_refine_diff_density_min -0.205
_refine_diff_density_rms 0.056
_refine_ls_abs_structure_details 'Flack H D (1983), Acta Cryst. A39, 876-881'
_refine_ls_abs_structure_Flack 0.00(1)
_refine_ls_extinction_method none
_refine_ls_goodness_of_fit_ref 1.056
_refine_ls_hydrogen_treatment mixed
_refine_ls_matrix_type full
_refine_ls_number_parameters 187
_refine_ls_number_reflns 3246
_refine_ls_number_restraints 0
_refine_ls_restrained_S_all 1.056
_refine_ls_R_factor_all 0.0559
_refine_ls_R_factor_gt 0.0465
_refine_ls_shift/su_max 0.000
_refine_ls_shift/su_mean 0.000
_refine_ls_structure_factor_coef Fsqd
_refine_ls_weighting_details 'calc w=1/[\s^2^(Fo^2^)+(0.0737P)^2^+0.0368P] where P=(Fo^2^+2Fc^2^)/3'
_refine_ls_weighting_scheme calc
_refine_ls_wR_factor_gt 0.1144
_refine_ls_wR_factor_ref 0.1193
_reflns_number_gt 2718
_reflns_number_total 3246
_reflns_threshold_expression >2sigma(I)
_cod_data_source_file np400202f_si_002.cif
_cod_data_source_block sad
_cod_depositor_comments
;
The following automatic conversions were performed:

'_chemical_melting_point' value 'not measured' was changed to '?' -
the value is undefined or not given.

Automatic conversion script
Id: cif_fix_values 2281 2013-09-26 08:29:07Z andrius 

The following automatic conversions were performed:

'_exptl_crystal_density_meas' value 'none' was changed to '?' - the
value is perceived as not measured.

Automatic conversion script
Id: cif_fix_values 3008 2015-01-20 13:52:24Z robertas 
;
_cod_original_cell_volume 1423.2(5)
_cod_original_sg_symbol_H-M P2(1)2(1)2(1)
_cod_database_code 1516009

loop_
_symmetry_equiv_pos_as_xyz
'x, y, z'
'-x+1/2, -y, z+1/2'
'-x, y+1/2, -z+1/2'
'x+1/2, -y+1/2, -z'

loop_
_atom_site_label
_atom_site_type_symbol
_atom_site_fract_x
_atom_site_fract_y
_atom_site_fract_z
_atom_site_U_iso_or_equiv
_atom_site_adp_type
_atom_site_occupancy
_atom_site_symmetry_multiplicity
_atom_site_calc_flag
O1 O 0.78935(16) 0.36537(11) 0.07025(7) 0.0301(3) Uani 1 1 d
O2 O 1.1087(2) 0.23681(14) 0.19489(8) 0.0430(4) Uani 1 1 d
H2 H 1.187(5) 0.182(3) 0.1898(17) 0.080 Uiso 1 1 d
O3 O 0.6589(2) 0.53634(14) 0.28427(8) 0.0447(4) Uani 1 1 d
H3 H 0.629(5) 0.493(3) 0.3148(16) 0.080 Uiso 1 1 d
O4 O 0.9683(4) 0.61857(17) -0.09464(9) 0.0724(6) Uani 1 1 d
O5 O 0.9530(2) 0.44385(12) -0.02808(7) 0.0414(4) Uani 1 1 d
C1 C 0.8288(2) 0.31758(16) 0.14363(10) 0.0289(4) Uani 1 1 d
C2 C 0.6575(3) 0.25489(18) 0.17344(12) 0.0414(5) Uani 1 1 d
H2A H 0.5850 0.2208 0.1335 0.080 Uiso 1 1 calc
H2B H 0.6902 0.1876 0.2066 0.080 Uiso 1 1 calc
C3 C 0.5505(3) 0.3539(3) 0.21391(16) 0.0633(8) Uani 1 1 d
H3A H 0.5275 0.3273 0.2640 0.080 Uiso 1 1 calc
H3B H 0.4335 0.3674 0.1899 0.080 Uiso 1 1 calc
C4 C 0.6618(3) 0.47491(19) 0.21398(10) 0.0353(4) Uani 1 1 d
C5 C 0.8582(2) 0.42903(15) 0.19638(9) 0.0267(4) Uani 1 1 d
H5 H 0.9084 0.3949 0.2421 0.080 Uiso 1 1 calc
C6 C 0.9965(3) 0.52738(17) 0.16859(10) 0.0327(4) Uani 1 1 d
H6A H 0.9661 0.6082 0.1892 0.080 Uiso 1 1 calc
H6B H 1.1189 0.5053 0.1849 0.080 Uiso 1 1 calc
C7 C 0.9926(2) 0.53454(16) 0.08689(10) 0.0314(4) Uani 1 1 d
C8 C 0.9632(3) 0.41271(16) 0.04780(9) 0.0310(4) Uani 1 1 d
C9 C 1.0965(3) 0.30872(19) 0.06569(11) 0.0400(5) Uani 1 1 d
H9A H 1.2141 0.3421 0.0809 0.080 Uiso 1 1 calc
H9B H 1.1146 0.2548 0.0235 0.080 Uiso 1 1 calc
C10 C 1.0036(3) 0.23731(16) 0.12941(10) 0.0345(4) Uani 1 1 d
C11 C 0.9972(3) 0.62688(18) 0.03833(11) 0.0427(5) Uani 1 1 d
C12 C 0.9724(4) 0.57053(19) -0.03501(12) 0.0474(5) Uani 1 1 d
C13 C 1.0083(5) 0.7653(2) 0.04881(14) 0.0692(8) Uani 1 1 d
H13A H 1.0075 0.8057 0.0017 0.080 Uiso 1 1 calc
H13B H 1.1194 0.7858 0.0743 0.080 Uiso 1 1 calc
H13C H 0.9049 0.7931 0.0771 0.080 Uiso 1 1 calc
C14 C 0.5865(4) 0.5706(3) 0.16040(15) 0.0667(8) Uani 1 1 d
H14A H 0.6603 0.6445 0.1622 0.080 Uiso 1 1 calc
H14B H 0.4626 0.5907 0.1736 0.080 Uiso 1 1 calc
H14C H 0.5889 0.5369 0.1115 0.080 Uiso 1 1 calc
C15 C 0.9568(4) 0.1042(2) 0.10558(14) 0.0554(6) Uani 1 1 d
H15A H 0.8991 0.0610 0.1456 0.080 Uiso 1 1 calc
H15B H 1.0672 0.0613 0.0919 0.080 Uiso 1 1 calc
H15C H 0.8749 0.1068 0.0643 0.080 Uiso 1 1 calc

loop_
_atom_site_aniso_label
_atom_site_aniso_U_11
_atom_site_aniso_U_22
_atom_site_aniso_U_33
_atom_site_aniso_U_23
_atom_site_aniso_U_13
_atom_site_aniso_U_12
O1 0.0343(6) 0.0309(6) 0.0251(6) -0.0028(5) -0.0046(5) -0.0029(5)
O2 0.0478(8) 0.0434(8) 0.0377(8) 0.0028(6) -0.0076(6) 0.0116(7)
O3 0.0540(8) 0.0444(8) 0.0358(8) -0.0154(6) 0.0160(7) -0.0143(7)
O4 0.1262(17) 0.0573(10) 0.0337(8) 0.0120(8) 0.0006(10) -0.0143(12)
O5 0.0643(9) 0.0378(7) 0.0221(6) -0.0031(5) 0.0029(6) -0.0045(7)
C1 0.0342(9) 0.0265(8) 0.0262(9) -0.0010(7) -0.0019(7) -0.0013(8)
C2 0.0447(10) 0.0368(10) 0.0426(11) -0.0020(8) 0.0049(9) -0.0166(9)
C3 0.0439(12) 0.0706(16) 0.0753(17) -0.0371(14) 0.0231(12) -0.0257(12)
C4 0.0319(9) 0.0433(10) 0.0308(9) -0.0114(8) 0.0058(7) -0.0034(8)
C5 0.0271(8) 0.0311(8) 0.0218(8) -0.0014(6) 0.0002(7) -0.0020(7)
C6 0.0334(8) 0.0373(8) 0.0272(9) -0.0081(7) 0.0025(7) -0.0100(9)
C7 0.0299(8) 0.0364(9) 0.0281(9) -0.0052(7) 0.0042(7) -0.0072(8)
C8 0.0381(9) 0.0342(8) 0.0206(8) -0.0035(7) 0.0032(7) 0.0008(8)
C9 0.0429(11) 0.0448(10) 0.0323(10) -0.0038(8) 0.0079(8) 0.0096(9)
C10 0.0418(10) 0.0290(8) 0.0328(9) -0.0017(7) -0.0029(8) 0.0068(9)
C11 0.0545(11) 0.0365(9) 0.0371(10) -0.0016(8) 0.0072(10) -0.0121(10)
C12 0.0685(14) 0.0415(10) 0.0324(10) 0.0044(8) 0.0062(10) -0.0080(11)
C13 0.111(2) 0.0403(11) 0.0558(15) -0.0016(10) 0.0128(16) -0.0265(15)
C14 0.0525(13) 0.095(2) 0.0528(15) 0.0015(13) 0.0056(11) 0.0396(14)
C15 0.0648(14) 0.0339(11) 0.0674(16) -0.0098(10) -0.0082(12) 0.0105(11)

loop_
_atom_type_symbol
_atom_type_description
_atom_type_scat_dispersion_real
_atom_type_scat_dispersion_imag
_atom_type_scat_source
C C 0.0033 0.0016 'International Tables Vol C Tables 4.2.6.8 and 6.1.1.4'
H H 0.0000 0.0000 'International Tables Vol C Tables 4.2.6.8 and 6.1.1.4'
O O 0.0106 0.0060 'International Tables Vol C Tables 4.2.6.8 and 6.1.1.4'

loop_
_geom_angle_atom_site_label_1
_geom_angle_atom_site_label_2
_geom_angle_atom_site_label_3
_geom_angle
C8 O1 C1 102.21(12)
C10 O2 H2 106(2)
C4 O3 H3 112(2)
C12 O5 C8 108.46(15)
O1 C1 C2 108.63(14)
O1 C1 C5 108.82(13)
C2 C1 C5 103.58(14)
O1 C1 C10 101.77(14)
C2 C1 C10 119.15(15)
C5 C1 C10 114.59(14)
C3 C2 C1 106.71(16)
C3 C2 H2A 110.4
C1 C2 H2A 110.4
C3 C2 H2B 110.4
C1 C2 H2B 110.4
H2A C2 H2B 108.6
C2 C3 C4 108.84(17)
C2 C3 H3A 109.9
C4 C3 H3A 109.9
C2 C3 H3B 109.9
C4 C3 H3B 109.9
H3A C3 H3B 108.3
O3 C4 C14 104.78(17)
O3 C4 C3 112.42(16)
C14 C4 C3 112.4(2)
O3 C4 C5 110.07(15)
C14 C4 C5 114.67(17)
C3 C4 C5 102.76(16)
C6 C5 C1 114.54(14)
C6 C5 C4 117.05(15)
C1 C5 C4 104.22(13)
C6 C5 H5 106.8
C1 C5 H5 106.8
C4 C5 H5 106.8
C7 C6 C5 110.46(14)
C7 C6 H6A 109.6
C5 C6 H6A 109.6
C7 C6 H6B 109.6
C5 C6 H6B 109.6
H6A C6 H6B 108.1
C11 C7 C6 134.60(17)
C11 C7 C8 109.76(16)
C6 C7 C8 115.46(15)
O5 C8 O1 108.37(14)
O5 C8 C7 105.18(14)
O1 C8 C7 107.55(14)
O5 C8 C9 114.52(15)
O1 C8 C9 104.30(14)
C7 C8 C9 116.55(16)
C8 C9 C10 104.16(14)
C8 C9 H9A 110.9
C10 C9 H9A 110.9
C8 C9 H9B 110.9
C10 C9 H9B 110.9
H9A C9 H9B 108.9
O2 C10 C15 110.80(16)
O2 C10 C9 113.25(16)
C15 C10 C9 110.36(17)
O2 C10 C1 107.78(15)
C15 C10 C1 112.31(17)
C9 C10 C1 102.05(14)
C7 C11 C12 106.99(17)
C7 C11 C13 131.0(2)
C12 C11 C13 121.82(19)
O4 C12 O5 120.4(2)
O4 C12 C11 130.0(2)
O5 C12 C11 109.61(17)
C11 C13 H13A 109.5
C11 C13 H13B 109.5
H13A C13 H13B 109.5
C11 C13 H13C 109.5
H13A C13 H13C 109.5
H13B C13 H13C 109.5
C4 C14 H14A 109.5
C4 C14 H14B 109.5
H14A C14 H14B 109.5
C4 C14 H14C 109.5
H14A C14 H14C 109.5
H14B C14 H14C 109.5
C10 C15 H15A 109.5
C10 C15 H15B 109.5
H15A C15 H15B 109.5
C10 C15 H15C 109.5
H15A C15 H15C 109.5
H15B C15 H15C 109.5

loop_
_geom_bond_atom_site_label_1
_geom_bond_atom_site_label_2
_geom_bond_distance
O1 C8 1.426(2)
O1 C1 1.458(2)
O2 C10 1.416(2)
O2 H2 0.83(3)
O3 C4 1.438(2)
O3 H3 0.75(3)
O4 C12 1.201(3)
O5 C12 1.372(2)
O5 C8 1.421(2)
C1 C2 1.520(3)
C1 C5 1.548(2)
C1 C10 1.560(3)
C2 C3 1.510(3)
C2 H2A 0.9700
C2 H2B 0.9700
C3 C4 1.531(3)
C3 H3A 0.9700
C3 H3B 0.9700
C4 C14 1.518(3)
C4 C5 1.548(3)
C5 C6 1.545(2)
C5 H5 0.9800
C6 C7 1.488(2)
C6 H6A 0.9700
C6 H6B 0.9700
C7 C11 1.327(3)
C7 C8 1.503(2)
C8 C9 1.515(3)
C9 C10 1.545(3)
C9 H9A 0.9700
C9 H9B 0.9700
C10 C15 1.531(3)
C11 C12 1.475(3)
C11 C13 1.500(3)
C13 H13A 0.9600
C13 H13B 0.9600
C13 H13C 0.9600
C14 H14A 0.9600
C14 H14B 0.9600
C14 H14C 0.9600
C15 H15A 0.9600
C15 H15B 0.9600
C15 H15C 0.9600

loop_
_geom_hbond_atom_site_label_D
_geom_hbond_atom_site_label_H
_geom_hbond_atom_site_label_A
_geom_hbond_distance_DH
_geom_hbond_distance_HA
_geom_hbond_distance_DA
_geom_hbond_angle_DHA
_geom_hbond_site_symmetry_A
O2 H2 O3 0.83(3) 1.98(3) 2.765(2) 158(3) 3_745
O3 H3 O4 0.75(3) 2.16(3) 2.911(2) 176(3) 2_665
